data_2000055
loop_
_publ_author_name
'Averbuch-Pouchot, M. T.'
'Durif, A.'

_publ_section_title
;
 Structures of ethylenediammonium monohydrogentetraoxophosphate(V) and
 ethylenediammonium monohydrogentetraoxoarsenate(V)
;
_journal_issue 10
_journal_name_full
;
 Acta Crystallographica, Section C: Crystal Structure Communications
;
_journal_page_first 1894
_journal_page_last 1896
_journal_paper_doi 10.1107/s0108270187089716
_journal_volume 43
_journal_year 1987
_chemical_formula_sum 'C2 H11 As N2 O4'
_space_group_IT_number 14
_symmetry_cell_setting monoclinic
_symmetry_space_group_name_Hall '-P 2ybc'
_symmetry_space_group_name_H-M 'P 1 21/c 1'
_cell_angle_alpha 90
_cell_angle_beta 90.33(7)
_cell_angle_gamma 90
_cell_formula_units_Z 4
_cell_length_a 10.433(9)
_cell_length_b 8.163(6)
_cell_length_c 8.062(6)
_cell_volume 686.585
_exptl_crystal_density_diffrn 1.953
_refine_ls_R_factor_gt 0.038
_refine_ls_wR_factor_gt 0.038
_cod_original_sg_symbol_H-M 'P 21/c'
_cod_original_formula_sum 'C2 H11 As1 N2 O4'
_cod_database_code 2000055

loop_
_symmetry_equiv_pos_site_id
_symmetry_equiv_pos_as_xyz
1 x,y,z
2 -x,1/2+y,1/2-z
3 -x,-y,-z
4 x,-1/2-y,-1/2+z

loop_
_atom_site_label
_atom_site_type_symbol
_atom_site_fract_x
_atom_site_fract_y
_atom_site_fract_z
As1 As 0.24979(5) 0.06941(6) 0.09305(6)
O1 O 0.2323(3) -0.1257(4) 0.1546(4)
O2 O 0.2097(5) 0.0566(5) -0.1155(4)
O3 O 0.1847(4) 0.1950(5) 0.1909(5)
O4 O 0.4009(4) 0.1297(5) 0.1113(5)
N1 N 0.0816(4) 0.6939(5) 0.9306(5)
N2 N 0.5379(4) 0.1983(6) 0.3905(5)
C1 C 0.0551(5) 0.5483(6) 1.0340(6)
C2 C 0.5625(5) 0.0402(6) 0.4753(6)
H1 H 0.211(6) 0.112(8) -0.172(8)
H2 H 0.009(10) 0.597(14) 1.136(12)
H3 H 0.124(8) 0.502(11) 1.025(10)
H4 H 0.622(11) 0.060(5) 0.549(13)
H5 H 0.606(6) -0.039(8) 0.407(8)
H6 H 0.022(6) 0.716(8) 0.926(8)
H7 H 0.125(6) 0.756(8) 0.988(7)
H8 H 0.122(6) 0.659(7) 0.842(7)
H9 H 0.497(9) 0.160(11) 0.322(10)
H10 H 0.607(5) 0.213(7) 0.361(7)
H11 H 0.485(6) 0.254(8) 0.454(7)
C1B* C -0.0551(5) 0.4517(6) 0.9660(6)
N1B* N -0.0816(4) 0.3061(5) 1.0694(5)
H2B* H -0.009(10) 0.403(14) 0.864(12)
H3B* H -0.124(8) 0.498(11) 0.975(10)
H6B* H -0.022(6) 0.284(8) 1.074(8)
H7B* H -0.125(6) 0.244(8) 1.012(7)
H8B* H -0.122(6) 0.341(7) 1.158(7)
C2B* C 0.4375(5) -0.0402(6) 0.5247(6)
N2B* N 0.4621(4) -0.1983(6) 0.6095(5)
H4B* H 0.378(11) -0.060(5) 0.451(13)
H5B* H 0.394(6) 0.039(8) 0.593(8)
H9B* H 0.503(9) -0.160(11) 0.678(10)
H10B* H 0.393(5) -0.213(7) 0.639(7)
H11B* H 0.515(6) -0.254(8) 0.546(7)

loop_
_atom_type_symbol
_atom_type_radius_bond
C 0.68
H 0.23
As 1.21
N 0.68
O 0.68
